data_7044239
loop_
_publ_author_name
'Lamprecht, Zandria'
'Radhakrishnan, Shankara'
'Hildebrandt, Alexander'
'Lang, Heinrich'
'Liles, David Charles'
'Weststrate, Nora-ann'
'Lotz, Simon'
'Bezuidenhout, Daniela Ina'

_publ_section_title
;
 Mono-, di- and tetrarhenium Fischer carbene complexes with
 thienothiophene substituents
;
_journal_name_full 'Dalton Trans.'
_journal_paper_doi 10.1039/C7DT02969A
_journal_year 2017
_chemical_formula_moiety 'C13 H8 Br O5 Re S2'
_chemical_formula_sum 'C13 H8 Br O5 Re S2'
_chemical_formula_weight 574.42
_chemical_name_systematic Bromo-(ethoxy-(thieno[3,2-b]thiophen-2-yl)-carbene)-tetracarbonyl-rhenium
_space_group_crystal_system orthorhombic
_space_group_IT_number 19
_space_group_name_Hall 'P 2ac 2ab'
_space_group_name_H-M_alt 'P 21 21 21'
_symmetry_space_group_name_Hall 'P 2ac 2ab'
_symmetry_space_group_name_H-M 'P 21 21 21'
_atom_sites_solution_hydrogens geom
_atom_sites_solution_primary intrinsic-phasing
_audit_creation_method SHELXL-2014/7
_audit_update_record
;
2017-06-08 deposited with the CCDC.
2017-09-15 downloaded from the CCDC.
;
_cell_angle_alpha 90
_cell_angle_beta 90
_cell_angle_gamma 90
_cell_formula_units_Z 4
_cell_length_a 7.3951(4)
_cell_length_b 14.2116(10)
_cell_length_c 15.5998(11)
_cell_measurement_reflns_used 9232
_cell_measurement_temperature 150(2)
_cell_measurement_theta_max 28.272
_cell_measurement_theta_min 2.612
_cell_volume 1639.48(19)
_computing_cell_refinement 'SAINT (Bruker, 2015)'
_computing_data_collection 'APEX2 (Bruker, 2015)'
_computing_data_reduction 'SAINT (Bruker, 2015)'
_computing_molecular_graphics
;
 ORTEP-3 for Windows (Farrugia, 1997), POV-RAY (Cason, 2004),
 Mercury (Macrae <i>et al</i>., 2008)
;
_computing_publication_material 'SHELXL-2014, PLATON (Spek, 2009)'
_computing_structure_refinement 'SHELXTL, SHELXL-2014 (Sheldrick, 2014)'
_computing_structure_solution 'SHELXTS (Sheldrick, 2014)'
_diffrn_ambient_temperature 150(2)
_diffrn_detector_area_resol_mean 10.24
_diffrn_measured_fraction_theta_full 0.999
_diffrn_measured_fraction_theta_max 0.999
_diffrn_measurement_device_type 'Bruker kappa Photon CMOS'
_diffrn_measurement_method '\f and \w scans'
_diffrn_radiation_type MoK\a
_diffrn_radiation_wavelength 0.71073
_diffrn_reflns_av_R_equivalents 0.0950
_diffrn_reflns_av_unetI/netI 0.0322
_diffrn_reflns_Laue_measured_fraction_full 0.999
_diffrn_reflns_Laue_measured_fraction_max 0.999
_diffrn_reflns_limit_h_max 9
_diffrn_reflns_limit_h_min -9
_diffrn_reflns_limit_k_max 18
_diffrn_reflns_limit_k_min -18
_diffrn_reflns_limit_l_max 20
_diffrn_reflns_limit_l_min -20
_diffrn_reflns_number 78470
_diffrn_reflns_point_group_measured_fraction_full 1.000
_diffrn_reflns_point_group_measured_fraction_max 0.999
_diffrn_reflns_theta_full 25.242
_diffrn_reflns_theta_max 28.347
_diffrn_reflns_theta_min 2.611
_diffrn_source ' I\mS  micro focus'
_exptl_absorpt_coefficient_mu 10.121
_exptl_absorpt_correction_T_max 0.746
_exptl_absorpt_correction_T_min 0.273
_exptl_absorpt_correction_type multi-scan
_exptl_absorpt_process_details 'SADABS (Bruker, 2015)'
_exptl_crystal_colour orange
_exptl_crystal_density_diffrn 2.327
_exptl_crystal_density_method 'not measured'
_exptl_crystal_description block
_exptl_crystal_F_000 1072
_exptl_crystal_recrystallization_method 'Re-crystallisation from solvent'
_exptl_crystal_size_max 0.380
_exptl_crystal_size_mid 0.260
_exptl_crystal_size_min 0.220
_refine_diff_density_max 0.984
_refine_diff_density_min -2.154
_refine_diff_density_rms 0.190
_refine_ls_abs_structure_details
;
 Refined as an inversion twin.
;
_refine_ls_abs_structure_Flack 0.406(13)
_refine_ls_extinction_method none
_refine_ls_goodness_of_fit_ref 1.178
_refine_ls_hydrogen_treatment constr
_refine_ls_matrix_type full
_refine_ls_number_parameters 201
_refine_ls_number_reflns 4087
_refine_ls_number_restraints 12
_refine_ls_restrained_S_all 1.177
_refine_ls_R_factor_all 0.0287
_refine_ls_R_factor_gt 0.0269
_refine_ls_shift/su_max 0.001
_refine_ls_shift/su_mean 0.000
_refine_ls_structure_factor_coef Fsqd
_refine_ls_weighting_details 'w=1/[\s^2^(Fo^2^)+(0.0220P)^2^+4.5301P] where P=(Fo^2^+2Fc^2^)/3'
_refine_ls_weighting_scheme calc
_refine_ls_wR_factor_gt 0.0612
_refine_ls_wR_factor_ref 0.0617
_reflns_Friedel_coverage 0.748
_reflns_Friedel_fraction_full 1.000
_reflns_Friedel_fraction_max 0.999
_reflns_number_gt 3946
_reflns_number_total 4087
_reflns_threshold_expression 'I > 2\s(I)'
_cod_data_source_file c7dt02969a2.cif
_cod_data_source_block mo_Zl303F3_0m
_cod_database_code 7044239
_shelx_shelxl_version_number 2014/7
_shelx_space_group_comment
;
The symmetry employed for this shelxl refinement is uniquely defined
by the following loop, which should always be used as a source of
symmetry information in preference to the above space-group names.
They are only intended as comments.
;
_shelx_estimated_absorpt_t_min 0.114
_shelx_estimated_absorpt_t_max 0.214

loop_
_space_group_symop_operation_xyz
'x, y, z'
'-x+1/2, -y, z+1/2'
'-x, y+1/2, -z+1/2'
'x+1/2, -y+1/2, -z'

loop_
_atom_site_label
_atom_site_type_symbol
_atom_site_fract_x
_atom_site_fract_y
_atom_site_fract_z
_atom_site_U_iso_or_equiv
_atom_site_adp_type
_atom_site_occupancy
_atom_site_site_symmetry_order
_atom_site_calc_flag
_atom_site_refinement_flags_posn
_atom_site_refinement_flags_adp
Re1 Re 0.68311(4) 0.68851(2) 0.21922(2) 0.01230(8) Uani 1 1 d . .
Br1 Br 0.95932(10) 0.80469(5) 0.22209(5) 0.02292(16) Uani 1 1 d . .
S1 S 0.6995(3) 0.70828(11) 0.52815(10) 0.0149(4) Uani 1 1 d . .
S2 S 0.7177(3) 0.99998(13) 0.51645(12) 0.0201(4) Uani 1 1 d . .
O1 O 0.6429(12) 0.7591(4) 0.0304(4) 0.040(2) Uani 1 1 d . .
O2 O 0.9718(9) 0.5386(5) 0.1609(4) 0.0325(15) Uani 1 1 d . .
O3 O 0.3857(8) 0.5431(4) 0.1884(4) 0.0259(14) Uani 1 1 d . .
O4 O 0.3972(8) 0.8395(4) 0.2735(4) 0.0233(12) Uani 1 1 d . .
O5 O 0.7171(7) 0.5852(3) 0.3981(3) 0.0154(11) Uani 1 1 d . .
C1 C 0.6588(13) 0.7301(6) 0.0981(5) 0.0233(18) Uani 1 1 d . .
C2 C 0.8693(11) 0.5921(6) 0.1833(5) 0.0184(17) Uani 1 1 d . .
C3 C 0.4956(12) 0.5976(6) 0.2029(5) 0.0195(17) Uani 1 1 d . .
C4 C 0.5012(11) 0.7861(5) 0.2538(5) 0.0159(16) Uani 1 1 d . .
C5 C 0.7154(10) 0.6637(5) 0.3566(4) 0.0139(15) Uani 1 1 d . U
C6 C 0.7150(10) 0.7382(5) 0.4190(5) 0.0105(15) Uani 1 1 d . .
C7 C 0.7251(9) 0.8363(5) 0.4082(4) 0.0101(14) Uani 1 1 d . U
H7 H 0.7353 0.8669 0.3543 0.012 Uiso 1 1 calc R U
C8 C 0.7185(9) 0.8827(5) 0.4861(5) 0.0131(14) Uani 1 1 d . .
C9 C 0.7016(10) 0.8244(5) 0.5568(4) 0.0141(14) Uani 1 1 d . .
C10 C 0.6888(12) 0.8736(5) 0.6356(5) 0.0203(15) Uani 1 1 d . .
H10 H 0.6761 0.8445 0.6901 0.024 Uiso 1 1 calc R U
C11 C 0.6973(12) 0.9686(5) 0.6224(5) 0.0209(16) Uani 1 1 d . .
H11 H 0.6924 1.0132 0.6677 0.025 Uiso 1 1 calc R U
C12 C 0.7084(12) 0.4934(5) 0.3572(5) 0.0181(16) Uani 1 1 d . .
H12A H 0.8117 0.4848 0.3177 0.022 Uiso 1 1 calc R U
H12B H 0.5947 0.4868 0.3243 0.022 Uiso 1 1 calc R U
C13 C 0.7156(11) 0.4224(5) 0.4283(5) 0.0171(16) Uani 1 1 d . .
H13A H 0.7068 0.3589 0.4041 0.026 Uiso 1 1 calc R U
H13B H 0.6145 0.4330 0.4677 0.026 Uiso 1 1 calc R U
H13C H 0.8301 0.4288 0.4593 0.026 Uiso 1 1 calc R U

loop_
_atom_site_aniso_label
_atom_site_aniso_U_11
_atom_site_aniso_U_22
_atom_site_aniso_U_33
_atom_site_aniso_U_23
_atom_site_aniso_U_13
_atom_site_aniso_U_12
Re1 0.01940(13) 0.00705(12) 0.01045(11) -0.00012(11) 0.00019(11) 0.00132(12)
Br1 0.0264(4) 0.0135(3) 0.0288(4) 0.0059(4) 0.0059(3) -0.0042(3)
S1 0.0246(9) 0.0076(8) 0.0124(7) -0.0002(6) 0.0008(7) -0.0017(8)
S2 0.0267(12) 0.0093(8) 0.0244(10) -0.0054(7) -0.0032(8) 0.0021(8)
O1 0.080(6) 0.026(3) 0.013(3) 0.003(2) 0.000(3) 0.021(4)
O2 0.031(3) 0.029(4) 0.038(4) -0.001(3) 0.009(3) 0.012(3)
O3 0.030(3) 0.020(3) 0.027(3) -0.011(3) -0.004(2) -0.008(3)
O4 0.024(3) 0.023(3) 0.023(3) -0.005(3) -0.005(2) 0.010(2)
O5 0.029(3) 0.004(2) 0.013(2) 0.0005(18) 0.000(2) -0.001(2)
C1 0.037(5) 0.023(4) 0.010(3) 0.001(3) -0.001(4) 0.004(4)
C2 0.030(5) 0.013(4) 0.013(3) 0.005(3) -0.003(3) 0.001(3)
C3 0.028(4) 0.019(4) 0.012(4) 0.001(3) -0.001(3) 0.009(3)
C4 0.022(4) 0.015(4) 0.011(3) 0.000(3) -0.005(3) -0.002(3)
C5 0.0140(19) 0.0135(18) 0.0143(18) 0.0014(12) -0.0014(12) 0.0018(12)
C6 0.008(4) 0.008(3) 0.015(3) 0.004(2) -0.002(3) 0.001(3)
C7 0.0106(18) 0.0091(18) 0.0107(17) -0.0002(12) -0.0010(12) 0.0003(12)
C8 0.014(4) 0.005(3) 0.021(3) -0.004(3) -0.001(3) 0.000(3)
C9 0.010(3) 0.013(3) 0.019(3) -0.002(3) -0.001(3) 0.002(3)
C10 0.026(4) 0.017(3) 0.018(3) 0.000(3) -0.003(3) -0.003(4)
C11 0.026(4) 0.017(4) 0.019(3) -0.013(3) -0.002(4) 0.003(4)
C12 0.030(5) 0.006(3) 0.019(3) -0.002(3) 0.001(3) 0.000(3)
C13 0.026(4) 0.005(3) 0.020(3) 0.002(3) 0.001(3) 0.000(3)

loop_
_atom_type_symbol
_atom_type_description
_atom_type_scat_dispersion_real
_atom_type_scat_dispersion_imag
_atom_type_scat_source
C C 0.0033 0.0016 'International Tables Vol C Tables 4.2.6.8 and 6.1.1.4'
H H 0.0000 0.0000 'International Tables Vol C Tables 4.2.6.8 and 6.1.1.4'
O O 0.0106 0.0060 'International Tables Vol C Tables 4.2.6.8 and 6.1.1.4'
S S 0.1246 0.1234 'International Tables Vol C Tables 4.2.6.8 and 6.1.1.4'
Br Br -0.2901 2.4595 'International Tables Vol C Tables 4.2.6.8 and 6.1.1.4'
Re Re -1.0185 7.2310 'International Tables Vol C Tables 4.2.6.8 and 6.1.1.4'

loop_
_geom_angle_atom_site_label_1
_geom_angle_atom_site_label_2
_geom_angle_atom_site_label_3
_geom_angle
C3 Re1 C1 90.5(3)
C3 Re1 C4 91.0(3)
C1 Re1 C4 89.4(3)
C3 Re1 C2 90.0(3)
C1 Re1 C2 90.0(3)
C4 Re1 C2 178.9(3)
C3 Re1 C5 95.8(3)
C1 Re1 C5 172.0(3)
C4 Re1 C5 85.5(3)
C2 Re1 C5 95.0(3)
C3 Re1 Br1 172.2(2)
C1 Re1 Br1 84.2(3)
C4 Re1 Br1 94.7(2)
C2 Re1 Br1 84.3(2)
C5 Re1 Br1 89.99(19)
C9 S1 C6 91.1(3)
C11 S2 C8 90.8(4)
C5 O5 C12 123.8(5)
O1 C1 Re1 176.0(7)
O2 C2 Re1 178.1(7)
O3 C3 Re1 176.2(7)
O4 C4 Re1 178.7(7)
O5 C5 C6 107.3(6)
O5 C5 Re1 129.3(5)
C6 C5 Re1 123.0(5)
C7 C6 C5 130.5(7)
C7 C6 S1 111.0(5)
C5 C6 S1 118.5(5)
C8 C7 C6 111.5(6)
C8 C7 H7 124.3
C6 C7 H7 124.3
C7 C8 C9 114.8(6)
C7 C8 S2 134.3(6)
C9 C8 S2 110.9(5)
C8 C9 C10 113.8(6)
C8 C9 S1 111.6(5)
C10 C9 S1 134.6(6)
C11 C10 C9 110.7(6)
C11 C10 H10 124.6
C9 C10 H10 124.6
C10 C11 S2 113.9(5)
C10 C11 H11 123.1
S2 C11 H11 123.1
O5 C12 C13 106.2(6)
O5 C12 H12A 110.5
C13 C12 H12A 110.5
O5 C12 H12B 110.5
C13 C12 H12B 110.5
H12A C12 H12B 108.7
C12 C13 H13A 109.5
C12 C13 H13B 109.5
H13A C13 H13B 109.5
C12 C13 H13C 109.5
H13A C13 H13C 109.5
H13B C13 H13C 109.5

loop_
_geom_bond_atom_site_label_1
_geom_bond_atom_site_label_2
_geom_bond_distance
Re1 C3 1.912(9)
Re1 C1 1.987(8)
Re1 C4 2.006(8)
Re1 C2 2.022(8)
Re1 C5 2.185(7)
Re1 Br1 2.6268(8)
S1 C9 1.710(7)
S1 C6 1.759(7)
S2 C11 1.719(8)
S2 C8 1.733(7)
O1 C1 1.140(10)
O2 C2 1.129(10)
O3 C3 1.146(10)
O4 C4 1.124(10)
O5 C5 1.289(8)
O5 C12 1.453(8)
C5 C6 1.439(10)
C6 C7 1.406(9)
C7 C8 1.382(9)
C7 H7 0.9500
C8 C9 1.385(10)
C9 C10 1.416(10)
C10 C11 1.367(11)
C10 H10 0.9500
C11 H11 0.9500
C12 C13 1.499(9)
C12 H12A 0.9900
C12 H12B 0.9900
C13 H13A 0.9800
C13 H13B 0.9800
C13 H13C 0.9800

loop_
_geom_torsion_atom_site_label_1
_geom_torsion_atom_site_label_2
_geom_torsion_atom_site_label_3
_geom_torsion_atom_site_label_4
_geom_torsion
C12 O5 C5 C6 176.6(7)
C12 O5 C5 Re1 4.2(10)
O5 C5 C6 C7 175.3(7)
Re1 C5 C6 C7 -11.7(11)
O5 C5 C6 S1 -4.7(8)
Re1 C5 C6 S1 168.2(4)
C9 S1 C6 C7 1.3(6)
C9 S1 C6 C5 -178.7(6)
C5 C6 C7 C8 179.4(7)
S1 C6 C7 C8 -0.6(8)
C6 C7 C8 C9 -0.7(9)
C6 C7 C8 S2 -177.6(6)
C11 S2 C8 C7 177.6(8)
C11 S2 C8 C9 0.6(6)
C7 C8 C9 C10 -178.0(7)
S2 C8 C9 C10 -0.3(9)
C7 C8 C9 S1 1.7(8)
S2 C8 C9 S1 179.3(4)
C6 S1 C9 C8 -1.6(6)
C6 S1 C9 C10 177.9(9)
C8 C9 C10 C11 -0.3(11)
S1 C9 C10 C11 -179.8(7)
C9 C10 C11 S2 0.7(11)
C8 S2 C11 C10 -0.8(8)
C5 O5 C12 C13 179.5(7)
